data_4001908
loop_
_publ_author_name
'Lin, Jian'
'Chai, Ping'
'Diefenbach, Kariem'
'Shatruk, Michael'
'Albrecht-Schmitt, Thomas E.'

_publ_section_title
;
 Challenges in the Search for Magnetic Coupling in 3d/4f Materials:
 Syntheses, Structures, and Magnetic Properties of the Lanthanide Copper
 Heterobimetallic Compounds, RE2Cu(TeO3)2(SO4)2
;
_journal_issue 6
_journal_name_full 'Chemistry of Materials'
_journal_page_first 2187
_journal_paper_doi 10.1021/cm500252q
_journal_volume 26
_journal_year 2014
_chemical_formula_moiety Y2Cu(TeO3)2(SO4)2
_chemical_formula_sum 'Cu O14 S2 Te2 Y2'
_chemical_formula_weight 784.68
_chemical_melting_point N//A
_chemical_name_common 'Yttrium copper tellurite sulfate'
_chemical_name_systematic
; 
 ? 
;
_space_group_IT_number 2
_symmetry_cell_setting triclinic
_symmetry_space_group_name_Hall '-P 1'
_symmetry_space_group_name_H-M 'P -1'
_atom_sites_solution_primary direct
_atom_sites_solution_secondary none
_audit_creation_method SHELXL-97
_cell_angle_alpha 62.654(2)
_cell_angle_beta 73.880(2)
_cell_angle_gamma 85.266(2)
_cell_formula_units_Z 1
_cell_length_a 5.1645(4)
_cell_length_b 7.8154(6)
_cell_length_c 8.1013(6)
_cell_measurement_reflns_used 1291
_cell_measurement_temperature 298(2)
_cell_measurement_theta_max 27.550
_cell_measurement_theta_min 2.94
_cell_volume 278.64(4)
_computing_cell_refinement 'smart saint'
_computing_data_collection smart
_computing_data_reduction SAINT
_computing_molecular_graphics 'SHELXP-97 (Sheldrick, 1997)'
_computing_publication_material 'SHELXCIF-97 (Sheldrick, 2000)'
_computing_structure_refinement 'SHELXL-97 (Sheldrick, 1997)'
_computing_structure_solution 'SHELXS-97 (Sheldrick, 1990)'
_diffrn_ambient_temperature 298(2)
_diffrn_detector_area_resol_mean 0
_diffrn_measured_fraction_theta_full 1.000
_diffrn_measured_fraction_theta_max 1.000
_diffrn_measurement_device_type 'BRUKER apex II'
_diffrn_measurement_method '0.5 wide w/ exposures'
_diffrn_radiation_monochromator 'Quazar optics'
_diffrn_radiation_source 'Imus microfocused'
_diffrn_radiation_type MoK\a
_diffrn_radiation_wavelength 0.71073
_diffrn_reflns_av_R_equivalents 0.0274
_diffrn_reflns_av_sigmaI/netI 0.0270
_diffrn_reflns_limit_h_max 6
_diffrn_reflns_limit_h_min -6
_diffrn_reflns_limit_k_max 10
_diffrn_reflns_limit_k_min -10
_diffrn_reflns_limit_l_max 10
_diffrn_reflns_limit_l_min -10
_diffrn_reflns_number 4474
_diffrn_reflns_theta_full 27.55
_diffrn_reflns_theta_max 27.55
_diffrn_reflns_theta_min 2.94
_exptl_absorpt_coefficient_mu 17.808
_exptl_absorpt_correction_T_max 0.837
_exptl_absorpt_correction_T_min 0.478
_exptl_absorpt_correction_type numerical
_exptl_absorpt_process_details SHELTXPREP
_exptl_crystal_colour 'light green'
_exptl_crystal_density_diffrn 4.676
_exptl_crystal_density_method 'not measured'
_exptl_crystal_description block
_exptl_crystal_F_000 355
_exptl_crystal_size_max 0.050
_exptl_crystal_size_mid 0.035
_exptl_crystal_size_min 0.010
_refine_diff_density_max 0.903
_refine_diff_density_min -0.634
_refine_diff_density_rms 0.167
_refine_ls_extinction_method none
_refine_ls_goodness_of_fit_ref 1.055
_refine_ls_hydrogen_treatment none
_refine_ls_matrix_type full
_refine_ls_number_parameters 97
_refine_ls_number_reflns 1291
_refine_ls_number_restraints 0
_refine_ls_restrained_S_all 1.055
_refine_ls_R_factor_all 0.0263
_refine_ls_R_factor_gt 0.0201
_refine_ls_shift/su_max 0.000
_refine_ls_shift/su_mean 0.000
_refine_ls_structure_factor_coef Fsqd
_refine_ls_weighting_details 'calc w=1/[\s^2^(Fo^2^)+(0.0160P)^2^+0.6329P] where P=(Fo^2^+2Fc^2^)/3'
_refine_ls_weighting_scheme calc
_refine_ls_wR_factor_gt 0.0407
_refine_ls_wR_factor_ref 0.0424
_reflns_number_gt 1161
_reflns_number_total 1291
_reflns_threshold_expression >2sigma(I)
_cod_data_source_file cm500252q_si_002.cif
_cod_data_source_block Y2Cu(TeO3)2(SO4)2
_cod_original_sg_symbol_H-M P-1
_cod_database_code 4001908

loop_
_symmetry_equiv_pos_as_xyz
'x, y, z'
'-x, -y, -z'

loop_
_atom_site_label
_atom_site_type_symbol
_atom_site_fract_x
_atom_site_fract_y
_atom_site_fract_z
_atom_site_U_iso_or_equiv
_atom_site_adp_type
_atom_site_occupancy
_atom_site_symmetry_multiplicity
_atom_site_calc_flag
_atom_site_refinement_flags
Y1 Y 1.07255(8) 0.25072(5) 0.01942(5) 0.00735(10) Uani 1 1 d .
Te1 Te 0.50997(5) 0.27175(4) 0.34482(4) 0.00775(8) Uani 1 1 d .
Cu1 Cu 0.0000 0.0000 0.5000 0.00836(15) Uani 1 2 d S
S1 S -0.2514(2) 0.25255(14) 0.74848(14) 0.0078(2) Uani 1 1 d .
O7 O -0.1374(6) 0.4143(4) 0.7577(4) 0.0144(6) Uani 1 1 d .
O4 O -0.1369(6) 0.2518(4) 0.5643(4) 0.0124(6) Uani 1 1 d .
O6 O -0.5462(6) 0.2626(4) 0.7846(4) 0.0143(6) Uani 1 1 d .
O5 O -0.1768(6) 0.0774(4) 0.9076(4) 0.0120(6) Uani 1 1 d .
O3 O 0.7469(6) 0.4391(4) 0.1094(4) 0.0090(6) Uani 1 1 d .
O2 O 0.2728(6) 0.1876(4) 0.2555(4) 0.0101(6) Uani 1 1 d .
O1 O 0.7486(6) 0.0727(4) 0.3419(4) 0.0094(6) Uani 1 1 d .

loop_
_atom_site_aniso_label
_atom_site_aniso_U_11
_atom_site_aniso_U_22
_atom_site_aniso_U_33
_atom_site_aniso_U_23
_atom_site_aniso_U_13
_atom_site_aniso_U_12
Y1 0.0072(2) 0.0072(2) 0.0075(2) -0.00326(16) -0.00220(15) 0.00077(15)
Te1 0.00629(13) 0.00895(14) 0.00827(13) -0.00422(11) -0.00171(10) -0.00002(9)
Cu1 0.0062(3) 0.0096(4) 0.0077(3) -0.0022(3) -0.0026(3) -0.0003(3)
S1 0.0079(5) 0.0071(5) 0.0074(4) -0.0024(4) -0.0024(4) 0.0009(4)
O7 0.0215(17) 0.0097(15) 0.0145(15) -0.0051(13) -0.0083(13) -0.0022(12)
O4 0.0117(15) 0.0146(16) 0.0128(15) -0.0085(13) -0.0023(12) 0.0020(12)
O6 0.0100(15) 0.0179(17) 0.0143(15) -0.0074(13) -0.0026(12) 0.0026(12)
O5 0.0159(15) 0.0092(15) 0.0106(15) -0.0038(12) -0.0050(12) 0.0025(12)
O3 0.0071(13) 0.0075(14) 0.0084(14) -0.0020(11) 0.0015(11) -0.0021(11)
O2 0.0122(15) 0.0101(14) 0.0097(14) -0.0041(12) -0.0059(12) -0.0009(11)
O1 0.0084(14) 0.0097(15) 0.0102(14) -0.0046(12) -0.0028(12) 0.0021(11)

loop_
_atom_type_symbol
_atom_type_description
_atom_type_scat_dispersion_real
_atom_type_scat_dispersion_imag
_atom_type_scat_source
O O 0.0106 0.0060 'International Tables Vol C Tables 4.2.6.8 and 6.1.1.4'
S S 0.1246 0.1234 'International Tables Vol C Tables 4.2.6.8 and 6.1.1.4'
Cu Cu 0.3201 1.2651 'International Tables Vol C Tables 4.2.6.8 and 6.1.1.4'
Te Te -0.5308 1.6751 'International Tables Vol C Tables 4.2.6.8 and 6.1.1.4'
Y Y -2.7962 3.5667 'International Tables Vol C Tables 4.2.6.8 and 6.1.1.4'

loop_
_geom_angle_atom_site_label_1
_geom_angle_atom_site_label_2
_geom_angle_atom_site_label_3
_geom_angle
_geom_angle_site_symmetry_1
_geom_angle_site_symmetry_3
O2 Y1 O6 97.82(10) 1_655 1_754
O2 Y1 O3 84.47(10) 1_655 2_765
O6 Y1 O3 76.72(10) 1_754 2_765
O2 Y1 O3 94.72(10) 1_655 .
O6 Y1 O3 143.44(10) 1_754 .
O3 Y1 O3 70.48(11) 2_765 .
O2 Y1 O5 81.75(10) 1_655 2_656
O6 Y1 O5 73.28(10) 1_754 2_656
O3 Y1 O5 144.77(10) 2_765 2_656
O3 Y1 O5 142.77(10) . 2_656
O2 Y1 O7 162.86(10) 1_655 1_654
O6 Y1 O7 85.65(10) 1_754 1_654
O3 Y1 O7 79.99(10) 2_765 1_654
O3 Y1 O7 73.34(10) . 1_654
O5 Y1 O7 115.22(10) 2_656 1_654
O2 Y1 O1 69.72(10) 1_655 .
O6 Y1 O1 150.83(10) 1_754 .
O3 Y1 O1 125.84(9) 2_765 .
O3 Y1 O1 65.49(9) . .
O5 Y1 O1 78.75(9) 2_656 .
O7 Y1 O1 114.21(10) 1_654 .
O2 Y1 O5 140.17(10) 1_655 1_654
O6 Y1 O5 88.40(10) 1_754 1_654
O3 Y1 O5 134.93(10) 2_765 1_654
O3 Y1 O5 103.38(10) . 1_654
O5 Y1 O5 62.40(11) 2_656 1_654
O7 Y1 O5 56.35(9) 1_654 1_654
O1 Y1 O5 85.90(9) . 1_654
O2 Y1 S1 168.39(8) 1_655 1_654
O6 Y1 S1 86.39(8) 1_754 1_654
O3 Y1 S1 107.06(7) 2_765 1_654
O3 Y1 S1 88.12(7) . 1_654
O5 Y1 S1 89.17(7) 2_656 1_654
O7 Y1 S1 27.70(7) 1_654 1_654
O1 Y1 S1 101.51(7) . 1_654
O5 Y1 S1 28.66(7) 1_654 1_654
O2 Y1 Cu1 36.02(7) 1_655 1_655
O6 Y1 Cu1 124.81(7) 1_754 1_655
O3 Y1 Cu1 112.53(7) 2_765 1_655
O3 Y1 Cu1 83.50(7) . 1_655
O5 Y1 Cu1 71.95(7) 2_656 1_655
O7 Y1 Cu1 148.39(8) 1_654 1_655
O1 Y1 Cu1 34.63(6) . 1_655
O5 Y1 Cu1 110.88(7) 1_654 1_655
S1 Y1 Cu1 133.75(2) 1_654 1_655
O2 Y1 Te1 83.64(7) 1_655 .
O6 Y1 Te1 175.45(8) 1_754 .
O3 Y1 Te1 99.18(7) 2_765 .
O3 Y1 Te1 32.01(7) . .
O5 Y1 Te1 111.23(7) 2_656 .
O7 Y1 Te1 91.71(8) 1_654 .
O1 Y1 Te1 33.66(6) . .
O5 Y1 Te1 93.23(7) 1_654 .
S1 Y1 Te1 93.01(2) 1_654 .
Cu1 Y1 Te1 58.430(8) 1_655 .
O2 Y1 Y1 89.53(7) 1_655 2_765
O6 Y1 Y1 110.70(8) 1_754 2_765
O3 Y1 Y1 35.39(7) 2_765 2_765
O3 Y1 Y1 35.09(7) . 2_765
O5 Y1 Y1 170.91(7) 2_656 2_765
O7 Y1 Y1 73.61(7) 1_654 2_765
O1 Y1 Y1 95.87(7) . 2_765
O5 Y1 Y1 124.96(7) 1_654 2_765
S1 Y1 Y1 99.14(2) 1_654 2_765
Cu1 Y1 Y1 99.448(14) 1_655 2_765
Te1 Y1 Y1 64.925(12) . 2_765
O2 Te1 O3 100.37(12) . .
O2 Te1 O1 91.50(12) . .
O3 Te1 O1 87.08(12) . .
O2 Te1 Cu1 39.50(9) . .
O3 Te1 Cu1 139.86(9) . .
O1 Te1 Cu1 92.68(8) . .
O2 Te1 Y1 94.70(9) . .
O3 Te1 Y1 41.12(8) . .
O1 Te1 Y1 46.22(8) . .
Cu1 Te1 Y1 122.585(11) . .
O1 Cu1 O1 180.0 2_656 1_455
O1 Cu1 O2 94.08(11) 2_656 .
O1 Cu1 O2 85.92(11) 1_455 .
O1 Cu1 O2 85.92(11) 2_656 2_556
O1 Cu1 O2 94.08(11) 1_455 2_556
O2 Cu1 O2 180.0 . 2_556
O1 Cu1 O4 87.85(11) 2_656 2_556
O1 Cu1 O4 92.15(11) 1_455 2_556
O2 Cu1 O4 91.89(11) . 2_556
O2 Cu1 O4 88.11(11) 2_556 2_556
O1 Cu1 O4 92.15(11) 2_656 .
O1 Cu1 O4 87.85(11) 1_455 .
O2 Cu1 O4 88.11(11) . .
O2 Cu1 O4 91.89(11) 2_556 .
O4 Cu1 O4 180.0 2_556 .
O1 Cu1 Te1 117.25(8) 2_656 2_556
O1 Cu1 Te1 62.75(8) 1_455 2_556
O2 Cu1 Te1 144.30(8) . 2_556
O2 Cu1 Te1 35.70(8) 2_556 2_556
O4 Cu1 Te1 73.82(7) 2_556 2_556
O4 Cu1 Te1 106.18(7) . 2_556
O1 Cu1 Te1 62.75(8) 2_656 .
O1 Cu1 Te1 117.25(8) 1_455 .
O2 Cu1 Te1 35.70(8) . .
O2 Cu1 Te1 144.30(8) 2_556 .
O4 Cu1 Te1 106.18(7) 2_556 .
O4 Cu1 Te1 73.82(7) . .
Te1 Cu1 Te1 180.0 2_556 .
O1 Cu1 Y1 133.44(8) 2_656 1_455
O1 Cu1 Y1 46.56(8) 1_455 1_455
O2 Cu1 Y1 40.60(8) . 1_455
O2 Cu1 Y1 139.40(8) 2_556 1_455
O4 Cu1 Y1 84.59(7) 2_556 1_455
O4 Cu1 Y1 95.41(7) . 1_455
Te1 Cu1 Y1 104.471(9) 2_556 1_455
Te1 Cu1 Y1 75.529(9) . 1_455
O1 Cu1 Y1 46.56(8) 2_656 2_656
O1 Cu1 Y1 133.44(8) 1_455 2_656
O2 Cu1 Y1 139.40(8) . 2_656
O2 Cu1 Y1 40.60(8) 2_556 2_656
O4 Cu1 Y1 95.41(7) 2_556 2_656
O4 Cu1 Y1 84.59(7) . 2_656
Te1 Cu1 Y1 75.529(9) 2_556 2_656
Te1 Cu1 Y1 104.471(9) . 2_656
Y1 Cu1 Y1 180.0 1_455 2_656
O4 S1 O6 109.47(18) . .
O4 S1 O7 112.20(18) . .
O6 S1 O7 109.93(18) . .
O4 S1 O5 110.70(17) . .
O6 S1 O5 111.07(18) . .
O7 S1 O5 103.37(17) . .
O4 S1 Y1 125.64(13) . 1_456
O6 S1 Y1 124.85(13) . 1_456
O7 S1 Y1 49.59(12) . 1_456
O5 S1 Y1 53.79(11) . 1_456
S1 O7 Y1 102.72(15) . 1_456
S1 O4 Cu1 129.37(18) . .
S1 O6 Y1 141.24(18) . 1_356
S1 O5 Y1 138.56(17) . 2_656
S1 O5 Y1 97.55(14) . 1_456
Y1 O5 Y1 117.60(11) 2_656 1_456
Te1 O3 Y1 134.64(14) . 2_765
Te1 O3 Y1 106.87(12) . .
Y1 O3 Y1 109.52(11) 2_765 .
Te1 O2 Cu1 104.81(13) . .
Te1 O2 Y1 148.14(15) . 1_455
Cu1 O2 Y1 103.38(12) . 1_455
Te1 O1 Cu1 118.12(14) . 1_655
Te1 O1 Y1 100.12(11) . .
Cu1 O1 Y1 98.81(11) 1_655 .

loop_
_geom_bond_atom_site_label_1
_geom_bond_atom_site_label_2
_geom_bond_distance
_geom_bond_site_symmetry_2
Y1 O2 2.262(3) 1_655
Y1 O6 2.300(3) 1_754
Y1 O3 2.312(3) 2_765
Y1 O3 2.329(3) .
Y1 O5 2.402(3) 2_656
Y1 O7 2.421(3) 1_654
Y1 O1 2.485(3) .
Y1 O5 2.525(3) 1_654
Y1 S1 3.1022(11) 1_654
Y1 Cu1 3.3823(5) 1_655
Y1 Te1 3.3888(5) .
Y1 Y1 3.7901(8) 2_765
Te1 O2 1.876(3) .
Te1 O3 1.877(3) .
Te1 O1 1.908(3) .
Te1 Cu1 3.1079(3) .
Cu1 O1 1.945(3) 2_656
Cu1 O1 1.945(3) 1_455
Cu1 O2 2.045(3) .
Cu1 O2 2.045(3) 2_556
Cu1 O4 2.269(3) 2_556
Cu1 O4 2.269(3) .
Cu1 Te1 3.1079(3) 2_556
Cu1 Y1 3.3823(5) 1_455
Cu1 Y1 3.3823(5) 2_656
S1 O4 1.447(3) .
S1 O6 1.471(3) .
S1 O7 1.478(3) .
S1 O5 1.501(3) .
S1 Y1 3.1022(11) 1_456
O7 Y1 2.421(3) 1_456
O6 Y1 2.300(3) 1_356
O5 Y1 2.402(3) 2_656
O5 Y1 2.525(3) 1_456
O3 Y1 2.312(3) 2_765
O2 Y1 2.262(3) 1_455
O1 Cu1 1.945(3) 1_655
